data_7202139
loop_
_publ_author_name
'Yao, Jing'
'Lu, Zhen-Da'
'Li, Yi-Zhi'
'Lin, Jian-Guo'
'Duan, Xian-Ying'
'Gao, Song'
'Meng, Qing-Jin'
'Lu, Chang-Sheng'

_publ_section_title
;
 Three-dimensional metal--organic frameworks constructed from bix and
 1,2,4-benzenetricarboxylate
;
_journal_issue 10
_journal_name_full CrystEngComm
_journal_page_first 1379
_journal_paper_doi 10.1039/b805263h
_journal_volume 10
_journal_year 2008
_chemical_formula_moiety 'C46 H34 Cd3 N8 O12'
_chemical_formula_sum 'C46 H34 Cd3 N8 O12'
_chemical_formula_weight 1228.01
_chemical_name_systematic
;
?
;
_space_group_IT_number 15
_symmetry_cell_setting monoclinic
_symmetry_space_group_name_Hall '-C 2yc'
_symmetry_space_group_name_H-M 'C 1 2/c 1'
_atom_sites_solution_hydrogens geom
_atom_sites_solution_primary direct
_atom_sites_solution_secondary difmap
_audit_creation_method SHELXL-97
_cell_angle_alpha 90.00
_cell_angle_beta 110.377(5)
_cell_angle_gamma 90.00
_cell_formula_units_Z 4
_cell_length_a 21.909(6)
_cell_length_b 9.982(3)
_cell_length_c 20.680(6)
_cell_measurement_temperature 298(2)
_cell_measurement_theta_max 19.90
_cell_measurement_theta_min 2.27
_cell_volume 4240(2)
_computing_cell_refinement SMART
_computing_data_collection 'SMART (Bruker, 2000)'
_computing_data_reduction 'SAINT (Bruker, 2000)'
_computing_molecular_graphics SHELXTL
_computing_publication_material SHELXTL
_computing_structure_refinement SHELXTL
_computing_structure_solution 'SHELXTL (Bruker, 2000)'
_diffrn_ambient_temperature 298(2)
_diffrn_measured_fraction_theta_full 0.999
_diffrn_measured_fraction_theta_max 0.999
_diffrn_measurement_device_type 'Bruker Smart Apex CCD'
_diffrn_measurement_method 'phi and omega scans'
_diffrn_radiation_monochromator graphite
_diffrn_radiation_source 'fine-focus sealed tube'
_diffrn_radiation_type MoK\a
_diffrn_radiation_wavelength 0.71073
_diffrn_reflns_av_R_equivalents 0.0544
_diffrn_reflns_av_sigmaI/netI 0.0715
_diffrn_reflns_limit_h_max 26
_diffrn_reflns_limit_h_min -26
_diffrn_reflns_limit_k_max 11
_diffrn_reflns_limit_k_min -11
_diffrn_reflns_limit_l_max 24
_diffrn_reflns_limit_l_min -10
_diffrn_reflns_number 10328
_diffrn_reflns_theta_full 25.00
_diffrn_reflns_theta_max 25.00
_diffrn_reflns_theta_min 1.98
_exptl_absorpt_coefficient_mu 1.570
_exptl_absorpt_correction_T_max 0.7986
_exptl_absorpt_correction_T_min 0.6950
_exptl_absorpt_correction_type multi-scan
_exptl_absorpt_process_details '(SADABS; Bruker, 2000)'
_exptl_crystal_colour colourless
_exptl_crystal_density_diffrn 1.924
_exptl_crystal_density_method 'not measured'
_exptl_crystal_F_000 2424
_exptl_crystal_size_max 0.25
_exptl_crystal_size_mid 0.20
_exptl_crystal_size_min 0.15
_refine_diff_density_max 0.699
_refine_diff_density_min -0.660
_refine_diff_density_rms 0.110
_refine_ls_extinction_method none
_refine_ls_goodness_of_fit_ref 1.037
_refine_ls_hydrogen_treatment constr
_refine_ls_matrix_type full
_refine_ls_number_parameters 312
_refine_ls_number_reflns 3734
_refine_ls_number_restraints 0
_refine_ls_restrained_S_all 1.037
_refine_ls_R_factor_all 0.0619
_refine_ls_R_factor_gt 0.0453
_refine_ls_shift/su_max 0.003
_refine_ls_shift/su_mean 0.000
_refine_ls_structure_factor_coef Fsqd
_refine_ls_weighting_details 'calc w=1/[\s^2^(Fo^2^)+(0.0297P)^2^+1.8644P] where P=(Fo^2^+2Fc^2^)/3'
_refine_ls_weighting_scheme calc
_refine_ls_wR_factor_gt 0.0900
_refine_ls_wR_factor_ref 0.0955
_reflns_number_gt 2962
_reflns_number_total 3734
_reflns_threshold_expression >2sigma(I)
_cod_data_source_file b805263h.txt
_cod_data_source_block 61213b
_cod_original_cell_volume 4239(2)
_cod_original_sg_symbol_H-M C2/c
_cod_database_code 7202139

loop_
_symmetry_equiv_pos_as_xyz
'x, y, z'
'-x, y, -z+1/2'
'x+1/2, y+1/2, z'
'-x+1/2, y+1/2, -z+1/2'
'-x, -y, -z'
'x, -y, z-1/2'
'-x+1/2, -y+1/2, -z'
'x+1/2, -y+1/2, z-1/2'

loop_
_atom_site_label
_atom_site_type_symbol
_atom_site_fract_x
_atom_site_fract_y
_atom_site_fract_z
_atom_site_U_iso_or_equiv
_atom_site_adp_type
_atom_site_occupancy
_atom_site_symmetry_multiplicity
_atom_site_calc_flag
_atom_site_refinement_flags
_atom_site_disorder_assembly
_atom_site_disorder_group
C1 C 0.3981(3) 0.8579(6) 0.3535(3) 0.0459(16) Uani 1 1 d . . .
H1 H 0.4400 0.8381 0.3550 0.055 Uiso 1 1 calc R . .
C2 C 0.3595(3) 0.9399(6) 0.3028(3) 0.0442(16) Uani 1 1 d . . .
H2 H 0.3761 0.9757 0.2709 0.053 Uiso 1 1 calc R . .
C3 C 0.2972(3) 0.9711(6) 0.2974(3) 0.0356(14) Uani 1 1 d . . .
C4 C 0.2753(3) 0.9191(7) 0.3470(4) 0.0579(19) Uani 1 1 d . . .
H4 H 0.2337 0.9402 0.3460 0.070 Uiso 1 1 calc R . .
C5 C 0.3143(3) 0.8361(7) 0.3982(4) 0.059(2) Uani 1 1 d . . .
H5 H 0.2982 0.8010 0.4307 0.071 Uiso 1 1 calc R . .
C6 C 0.3757(3) 0.8047(6) 0.4018(3) 0.0363(14) Uani 1 1 d . . .
C7 C 0.2553(3) 1.0614(6) 0.2411(3) 0.0450(16) Uani 1 1 d . . .
H7A H 0.2619 1.1534 0.2572 0.054 Uiso 1 1 calc R . .
H7B H 0.2690 1.0544 0.2014 0.054 Uiso 1 1 calc R . .
C8 C 0.1532(3) 0.9343(6) 0.1739(3) 0.0412(15) Uani 1 1 d . . .
H8 H 0.1701 0.8800 0.1476 0.049 Uiso 1 1 calc R . .
C9 C 0.0914(3) 0.9338(5) 0.1739(3) 0.0368(14) Uani 1 1 d . . .
H9 H 0.0580 0.8782 0.1472 0.044 Uiso 1 1 calc R . .
C10 C 0.1439(3) 1.0822(5) 0.2459(3) 0.0382(14) Uani 1 1 d . . .
H10 H 0.1544 1.1494 0.2792 0.046 Uiso 1 1 calc R . .
C11 C 0.4141(3) 0.7054(6) 0.4546(3) 0.0448(16) Uani 1 1 d . . .
H11A H 0.3985 0.7072 0.4931 0.054 Uiso 1 1 calc R . .
H11B H 0.4058 0.6166 0.4344 0.054 Uiso 1 1 calc R . .
C12 C 0.5172(3) 0.8280(5) 0.5235(3) 0.0403(15) Uani 1 1 d . . .
H12 H 0.4993 0.8926 0.5440 0.048 Uiso 1 1 calc R . .
C13 C 0.5283(3) 0.6574(5) 0.4641(3) 0.0368(14) Uani 1 1 d . . .
H13 H 0.5184 0.5826 0.4356 0.044 Uiso 1 1 calc R . .
C14 C 0.5800(3) 0.8160(6) 0.5303(3) 0.0445(16) Uani 1 1 d . . .
H14 H 0.6133 0.8723 0.5561 0.053 Uiso 1 1 calc R . .
C15 C 0.5912(3) 0.8149(5) 0.3491(3) 0.0308(13) Uani 1 1 d . . .
C16 C 0.5957(2) 0.9633(5) 0.3640(3) 0.0256(12) Uani 1 1 d . . .
C17 C 0.6540(2) 1.0233(5) 0.4032(3) 0.0288(12) Uani 1 1 d . . .
C18 C 0.6569(2) 1.1624(5) 0.4084(3) 0.0281(12) Uani 1 1 d . . .
H18 H 0.6959 1.2031 0.4344 0.034 Uiso 1 1 calc R . .
C19 C 0.6029(2) 1.2417(5) 0.3756(3) 0.0271(12) Uani 1 1 d . . .
C20 C 0.5451(3) 1.1811(5) 0.3385(3) 0.0328(13) Uani 1 1 d . . .
H20 H 0.5083 1.2328 0.3167 0.039 Uiso 1 1 calc R . .
C21 C 0.5418(3) 1.0423(5) 0.3334(3) 0.0313(13) Uani 1 1 d . . .
H21 H 0.5022 1.0018 0.3089 0.038 Uiso 1 1 calc R . .
C22 C 0.6062(3) 1.3931(5) 0.3847(3) 0.0295(12) Uani 1 1 d . . .
C23 C 0.7146(2) 0.9478(5) 0.4439(3) 0.0292(13) Uani 1 1 d . . .
Cd1 Cd 0.0000 1.08238(5) 0.2500 0.02762(16) Uani 1 2 d S . .
Cd2 Cd 0.673094(18) 0.64399(4) 0.46653(2) 0.03050(14) Uani 1 1 d . . .
N1 N 0.1859(2) 1.0297(4) 0.2197(2) 0.0366(11) Uani 1 1 d . . .
N2 N 0.0861(2) 1.0281(4) 0.2193(2) 0.0353(11) Uani 1 1 d . . .
N3 N 0.5872(2) 0.7062(4) 0.4927(2) 0.0343(11) Uani 1 1 d . . .
N4 N 0.4846(2) 0.7280(4) 0.4810(2) 0.0357(11) Uani 1 1 d . . .
O1 O 0.64414(17) 0.7514(3) 0.3659(2) 0.0341(9) Uani 1 1 d . . .
O2 O 0.53580(18) 0.7665(3) 0.3197(2) 0.0399(10) Uani 1 1 d . . .
O3 O 0.71464(17) 0.8799(3) 0.49498(19) 0.0310(9) Uani 1 1 d . . .
O4 O 0.76416(18) 0.9641(4) 0.4284(2) 0.0407(10) Uani 1 1 d . . .
O5 O 0.65943(18) 1.4383(3) 0.4238(2) 0.0442(11) Uani 1 1 d . . .
O6 O 0.55553(18) 1.4577(3) 0.3558(2) 0.0374(10) Uani 1 1 d . . .

loop_
_atom_site_aniso_label
_atom_site_aniso_U_11
_atom_site_aniso_U_22
_atom_site_aniso_U_33
_atom_site_aniso_U_23
_atom_site_aniso_U_13
_atom_site_aniso_U_12
C1 0.031(3) 0.057(4) 0.054(4) 0.003(4) 0.021(3) 0.003(3)
C2 0.037(4) 0.055(4) 0.044(4) 0.009(3) 0.019(3) 0.004(3)
C3 0.027(3) 0.047(3) 0.031(3) -0.003(3) 0.009(3) 0.001(3)
C4 0.036(4) 0.092(5) 0.049(4) 0.006(4) 0.019(4) 0.013(4)
C5 0.038(4) 0.097(6) 0.047(4) 0.030(4) 0.019(4) 0.009(4)
C6 0.030(3) 0.043(3) 0.039(3) -0.003(3) 0.015(3) 0.002(3)
C7 0.023(3) 0.056(4) 0.052(4) 0.003(3) 0.008(3) 0.001(3)
C8 0.046(4) 0.041(3) 0.038(4) -0.008(3) 0.015(3) 0.005(3)
C9 0.032(3) 0.032(3) 0.043(4) -0.003(3) 0.008(3) -0.004(2)
C10 0.033(3) 0.037(3) 0.043(4) -0.009(3) 0.011(3) 0.003(3)
C11 0.030(3) 0.052(4) 0.057(4) 0.001(3) 0.020(3) 0.000(3)
C12 0.045(4) 0.036(3) 0.044(4) -0.007(3) 0.021(3) 0.003(3)
C13 0.038(3) 0.028(3) 0.042(4) 0.002(3) 0.011(3) 0.005(3)
C14 0.048(4) 0.040(3) 0.041(4) -0.007(3) 0.009(3) 0.001(3)
C15 0.043(4) 0.022(3) 0.026(3) 0.002(2) 0.009(3) -0.003(3)
C16 0.033(3) 0.020(3) 0.024(3) -0.002(2) 0.010(3) 0.000(2)
C17 0.031(3) 0.027(3) 0.031(3) 0.006(2) 0.014(3) 0.005(2)
C18 0.025(3) 0.024(3) 0.030(3) 0.001(2) 0.004(3) -0.003(2)
C19 0.036(3) 0.021(3) 0.025(3) 0.000(2) 0.012(3) 0.005(2)
C20 0.028(3) 0.030(3) 0.037(3) 0.005(3) 0.007(3) 0.008(2)
C21 0.030(3) 0.031(3) 0.033(3) -0.004(3) 0.010(3) -0.006(2)
C22 0.035(3) 0.026(3) 0.032(3) 0.002(3) 0.016(3) -0.002(3)
C23 0.026(3) 0.018(3) 0.038(3) -0.010(3) 0.004(3) -0.006(2)
Cd1 0.0242(3) 0.0210(3) 0.0358(3) 0.000 0.0081(3) 0.000
Cd2 0.0271(2) 0.0217(2) 0.0385(3) 0.00248(18) 0.00603(19) 0.00332(16)
N1 0.024(2) 0.046(3) 0.036(3) -0.001(2) 0.006(2) 0.002(2)
N2 0.031(3) 0.032(3) 0.041(3) -0.004(2) 0.011(2) 0.003(2)
N3 0.032(3) 0.030(2) 0.041(3) 0.001(2) 0.012(2) 0.006(2)
N4 0.031(3) 0.035(3) 0.040(3) 0.004(2) 0.012(2) 0.006(2)
O1 0.042(2) 0.0199(18) 0.037(2) -0.0017(17) 0.010(2) 0.0075(17)
O2 0.039(2) 0.025(2) 0.043(2) -0.0027(18) -0.002(2) -0.0058(17)
O3 0.035(2) 0.0240(19) 0.032(2) 0.0048(17) 0.0089(19) -0.0004(16)
O4 0.029(2) 0.042(2) 0.050(3) 0.012(2) 0.013(2) 0.0126(18)
O5 0.036(2) 0.0199(19) 0.065(3) -0.0025(19) 0.002(2) 0.0000(17)
O6 0.034(2) 0.0250(19) 0.052(3) 0.0069(19) 0.013(2) 0.0103(17)

loop_
_atom_type_symbol
_atom_type_description
_atom_type_scat_dispersion_real
_atom_type_scat_dispersion_imag
_atom_type_scat_source
C C 0.0033 0.0016 'International Tables Vol C Tables 4.2.6.8 and 6.1.1.4'
H H 0.0000 0.0000 'International Tables Vol C Tables 4.2.6.8 and 6.1.1.4'
N N 0.0061 0.0033 'International Tables Vol C Tables 4.2.6.8 and 6.1.1.4'
O O 0.0106 0.0060 'International Tables Vol C Tables 4.2.6.8 and 6.1.1.4'
Cd Cd -0.8075 1.2024 'International Tables Vol C Tables 4.2.6.8 and 6.1.1.4'

loop_
_geom_angle_atom_site_label_1
_geom_angle_atom_site_label_2
_geom_angle_atom_site_label_3
_geom_angle
_geom_angle_site_symmetry_1
_geom_angle_site_symmetry_3
_geom_angle_publ_flag
C6 C1 C2 120.7(5) . . ?
C6 C1 H1 119.7 . . ?
C2 C1 H1 119.7 . . ?
C3 C2 C1 122.3(6) . . ?
C3 C2 H2 118.9 . . ?
C1 C2 H2 118.9 . . ?
C2 C3 C4 116.7(6) . . ?
C2 C3 C7 121.5(5) . . ?
C4 C3 C7 121.7(5) . . ?
C3 C4 C5 121.0(6) . . ?
C3 C4 H4 119.5 . . ?
C5 C4 H4 119.5 . . ?
C6 C5 C4 121.1(6) . . ?
C6 C5 H5 119.5 . . ?
C4 C5 H5 119.5 . . ?
C5 C6 C1 118.2(6) . . ?
C5 C6 C11 119.1(5) . . ?
C1 C6 C11 122.5(5) . . ?
N1 C7 C3 113.2(5) . . ?
N1 C7 H7A 108.9 . . ?
C3 C7 H7A 108.9 . . ?
N1 C7 H7B 108.9 . . ?
C3 C7 H7B 108.9 . . ?
H7A C7 H7B 107.7 . . ?
C9 C8 N1 106.6(5) . . ?
C9 C8 H8 126.7 . . ?
N1 C8 H8 126.7 . . ?
C8 C9 N2 108.8(5) . . ?
C8 C9 H9 125.6 . . ?
N2 C9 H9 125.6 . . ?
N2 C10 N1 111.8(5) . . ?
N2 C10 H10 124.1 . . ?
N1 C10 H10 124.1 . . ?
N4 C11 C6 115.0(5) . . ?
N4 C11 H11A 108.5 . . ?
C6 C11 H11A 108.5 . . ?
N4 C11 H11B 108.5 . . ?
C6 C11 H11B 108.5 . . ?
H11A C11 H11B 107.5 . . ?
C14 C12 N4 107.0(5) . . ?
C14 C12 H12 126.5 . . ?
N4 C12 H12 126.5 . . ?
N3 C13 N4 111.7(5) . . ?
N3 C13 H13 124.1 . . ?
N4 C13 H13 124.1 . . ?
C12 C14 N3 109.1(5) . . ?
C12 C14 H14 125.4 . . ?
N3 C14 H14 125.4 . . ?
O2 C15 O1 125.8(5) . . ?
O2 C15 C16 117.4(5) . . ?
O1 C15 C16 116.7(5) . . ?
C21 C16 C17 119.2(5) . . ?
C21 C16 C15 119.0(5) . . ?
C17 C16 C15 121.6(5) . . ?
C16 C17 C18 119.0(5) . . ?
C16 C17 C23 124.3(4) . . ?
C18 C17 C23 116.6(5) . . ?
C19 C18 C17 121.4(5) . . ?
C19 C18 H18 119.3 . . ?
C17 C18 H18 119.3 . . ?
C20 C19 C18 119.0(4) . . ?
C20 C19 C22 120.2(5) . . ?
C18 C19 C22 120.6(5) . . ?
C19 C20 C21 119.8(5) . . ?
C19 C20 H20 120.1 . . ?
C21 C20 H20 120.1 . . ?
C16 C21 C20 121.4(5) . . ?
C16 C21 H21 119.3 . . ?
C20 C21 H21 119.3 . . ?
O6 C22 O5 126.9(5) . . ?
O6 C22 C19 117.4(5) . . ?
O5 C22 C19 115.6(5) . . ?
O4 C23 O3 122.9(5) . . ?
O4 C23 C17 118.0(5) . . ?
O3 C23 C17 118.9(5) . . ?
N2 Cd1 N2 152.2(2) . 2 ?
N2 Cd1 O2 103.45(15) . 3_455 ?
N2 Cd1 O2 98.73(15) 2 3_455 ?
N2 Cd1 O2 98.73(15) . 4 ?
N2 Cd1 O2 103.45(15) 2 4 ?
O2 Cd1 O2 73.83(19) 3_455 4 ?
N2 Cd1 O6 80.22(14) . 4_545 ?
N2 Cd1 O6 85.69(15) 2 4_545 ?
O2 Cd1 O6 157.56(13) 3_455 4_545 ?
O2 Cd1 O6 83.73(13) 4 4_545 ?
N2 Cd1 O6 85.69(15) . 3_445 ?
N2 Cd1 O6 80.22(14) 2 3_445 ?
O2 Cd1 O6 83.73(13) 3_455 3_445 ?
O2 Cd1 O6 157.56(13) 4 3_445 ?
O6 Cd1 O6 118.70(17) 4_545 3_445 ?
O5 Cd2 N3 110.40(15) 1_545 . ?
O5 Cd2 O1 96.80(14) 1_545 . ?
N3 Cd2 O1 95.95(15) . . ?
O5 Cd2 O3 91.23(13) 1_545 7_666 ?
N3 Cd2 O3 146.38(16) . 7_666 ?
O1 Cd2 O3 107.05(13) . 7_666 ?
O5 Cd2 O4 84.22(14) 1_545 7_666 ?
N3 Cd2 O4 99.93(15) . 7_666 ?
O1 Cd2 O4 162.65(13) . 7_666 ?
O3 Cd2 O4 55.61(12) 7_666 7_666 ?
O5 Cd2 O3 161.39(13) 1_545 . ?
N3 Cd2 O3 87.10(14) . . ?
O1 Cd2 O3 74.37(12) . . ?
O3 Cd2 O3 76.25(12) 7_666 . ?
O4 Cd2 O3 99.39(13) 7_666 . ?
C10 N1 C8 107.0(5) . . ?
C10 N1 C7 125.8(5) . . ?
C8 N1 C7 127.1(5) . . ?
C10 N2 C9 105.8(4) . . ?
C13 N3 C14 105.0(5) . . ?
C13 N4 C12 107.1(5) . . ?
C13 N4 C11 125.6(5) . . ?
C12 N4 C11 127.2(5) . . ?

loop_
_geom_bond_atom_site_label_1
_geom_bond_atom_site_label_2
_geom_bond_distance
_geom_bond_site_symmetry_2
_geom_bond_publ_flag
C1 C6 1.364(8) . ?
C1 C2 1.366(8) . ?
C1 H1 0.9300 . ?
C2 C3 1.365(7) . ?
C2 H2 0.9300 . ?
C3 C4 1.376(8) . ?
C3 C7 1.506(8) . ?
C4 C5 1.380(9) . ?
C4 H4 0.9300 . ?
C5 C6 1.359(8) . ?
C5 H5 0.9300 . ?
C6 C11 1.497(8) . ?
C7 N1 1.463(6) . ?
C7 H7A 0.9700 . ?
C7 H7B 0.9700 . ?
C8 C9 1.355(7) . ?
C8 N1 1.357(7) . ?
C8 H8 0.9300 . ?
C9 N2 1.364(7) . ?
C9 H9 0.9300 . ?
C10 N2 1.310(7) . ?
C10 N1 1.327(6) . ?
C10 H10 0.9300 . ?
C11 N4 1.465(7) . ?
C11 H11A 0.9700 . ?
C11 H11B 0.9700 . ?
C12 C14 1.338(8) . ?
C12 N4 1.357(7) . ?
C12 H12 0.9300 . ?
C13 N3 1.312(7) . ?
C13 N4 1.331(6) . ?
C13 H13 0.9300 . ?
C14 N3 1.384(7) . ?
C14 H14 0.9300 . ?
C15 O2 1.250(6) . ?
C15 O1 1.259(6) . ?
C15 C16 1.509(7) . ?
C16 C21 1.378(7) . ?
C16 C17 1.388(7) . ?
C17 C18 1.392(6) . ?
C17 C23 1.505(7) . ?
C18 C19 1.389(7) . ?
C18 H18 0.9300 . ?
C19 C20 1.371(7) . ?
C19 C22 1.521(7) . ?
C20 C21 1.390(7) . ?
C20 H20 0.9300 . ?
C21 H21 0.9300 . ?
C22 O6 1.242(6) . ?
C22 O5 1.250(6) . ?
C23 O4 1.245(6) . ?
C23 O3 1.254(6) . ?
Cd1 N2 2.255(4) . ?
Cd1 N2 2.255(4) 2 ?
Cd1 O2 2.299(4) 3_455 ?
Cd1 O2 2.299(4) 4 ?
Cd1 O6 2.441(4) 4_545 ?
Cd1 O6 2.441(4) 3_445 ?
Cd2 O5 2.214(4) 1_545 ?
Cd2 N3 2.220(4) . ?
Cd2 O1 2.229(4) . ?
Cd2 O3 2.319(4) 7_666 ?
Cd2 O4 2.387(4) 7_666 ?
Cd2 O3 2.520(3) . ?
O2 Cd1 2.299(4) 3_545 ?
O3 Cd2 2.319(3) 7_666 ?
O4 Cd2 2.387(4) 7_666 ?
O5 Cd2 2.214(4) 1_565 ?
O6 Cd1 2.441(4) 3 ?
